data_4129006
loop_
_publ_author_name
'Mokhtarzadeh, Charles C.'
'Chan, Chinglin'
'Moore, Curtis E.'
'Rheingold, Arnold L.'
'Figueroa, Joshua S.'

_publ_section_title
;
 Side-On Coordination of Nitrous Oxide to a Mononuclear Cobalt Center.
;
_journal_issue 38
_journal_name_full 'Journal of the American Chemical Society'
_journal_page_first 15003
_journal_page_last 15007
_journal_paper_doi 10.1021/jacs.9b08241
_journal_volume 141
_journal_year 2019
_chemical_formula_moiety 'C52.92 H73.89 Co N'
_chemical_formula_sum 'C53 H74 Co N'
_chemical_formula_weight 784.06
_space_group_crystal_system monoclinic
_space_group_IT_number 14
_space_group_name_Hall '-P 2yn'
_space_group_name_H-M_alt 'P 1 21/n 1'
_atom_sites_solution_hydrogens geom
_atom_sites_solution_primary dual
_audit_creation_date 2016-09-19
_audit_creation_method
;
Olex2 1.2
(compiled Jan 19 2015 12:28:14 for OlexSys, GUI svn.r4998)
;
_audit_update_record
;
2016-09-19 # Formatted by publCIF

;
_cell_angle_alpha 90
_cell_angle_beta 105.928(6)
_cell_angle_gamma 90
_cell_formula_units_Z 4
_cell_length_a 17.8319(19)
_cell_length_b 13.874(2)
_cell_length_c 19.914(3)
_cell_measurement_reflns_used 9912
_cell_measurement_temperature 100
_cell_measurement_theta_max 25.28
_cell_measurement_theta_min 2.33
_cell_volume 4737.6(11)
_computing_cell_refinement 'SAINT v8.34A (Bruker, 2013)'
_computing_data_collection 'APEX2 v2013.6-2 (Bruker, 2013)'
_computing_data_reduction 'SAINT v8.34A (Bruker, 2013)'
_computing_molecular_graphics 'Olex2 (Dolomanov et al., 2009)'
_computing_publication_material 'Olex2 (Dolomanov et al., 2009)'
_computing_structure_refinement 'ShelXL (Sheldrick, 2008)'
_computing_structure_solution 'ShelXT (Sheldrick, 2008)'
_diffrn_ambient_temperature 100.0
_diffrn_detector 'Bruker APEX-II CCD'
_diffrn_detector_area_resol_mean 7.9
_diffrn_detector_type 'CCD Area Detector'
_diffrn_measured_fraction_theta_full 0.996
_diffrn_measured_fraction_theta_max 0.996
_diffrn_measurement_device 'Kappa Four-Circle Diffractometer'
_diffrn_measurement_device_type 'Bruker APEX-II CCD'
_diffrn_measurement_method '\f and \w scans'
_diffrn_radiation_monochromator 'Double Bounce Multilayer Mirrors'
_diffrn_radiation_probe x-ray
_diffrn_radiation_type MoK\a
_diffrn_radiation_wavelength 0.71073
_diffrn_reflns_av_R_equivalents 0.0434
_diffrn_reflns_av_unetI/netI 0.0459
_diffrn_reflns_Laue_measured_fraction_full 0.996
_diffrn_reflns_Laue_measured_fraction_max 0.996
_diffrn_reflns_limit_h_max 21
_diffrn_reflns_limit_h_min -16
_diffrn_reflns_limit_k_max 16
_diffrn_reflns_limit_k_min -16
_diffrn_reflns_limit_l_max 23
_diffrn_reflns_limit_l_min -23
_diffrn_reflns_number 33812
_diffrn_reflns_point_group_measured_fraction_full 0.996
_diffrn_reflns_point_group_measured_fraction_max 0.996
_diffrn_reflns_theta_full 25.012
_diffrn_reflns_theta_max 25.012
_diffrn_reflns_theta_min 1.359
_diffrn_source 'Micro Focus Rotating Anode'
_diffrn_source_type 'Bruker TXS'
_diffrn_standards_number 0
_exptl_absorpt_coefficient_mu 0.396
_exptl_absorpt_correction_T_max 0.7452
_exptl_absorpt_correction_T_min 0.6950
_exptl_absorpt_correction_type multi-scan
_exptl_absorpt_process_details
;
SADABS-2016/2 (Bruker,2016) was used for absorption correction.
wR2(int) was 0.0641 before and 0.0511 after correction.
The Ratio of minimum to maximum transmission is 0.9326.
The \l/2 correction factor is Not present.
;
_exptl_crystal_colour 'clear light orange'
_exptl_crystal_colour_lustre clear
_exptl_crystal_colour_modifier light
_exptl_crystal_colour_primary orange
_exptl_crystal_density_diffrn 1.099
_exptl_crystal_description plate
_exptl_crystal_F_000 1704
_exptl_crystal_size_max 0.13
_exptl_crystal_size_mid 0.054
_exptl_crystal_size_min 0.02
_refine_diff_density_max 0.850
_refine_diff_density_min -1.509
_refine_diff_density_rms 0.123
_refine_ls_extinction_method none
_refine_ls_goodness_of_fit_ref 1.365
_refine_ls_hydrogen_treatment constr
_refine_ls_matrix_type full
_refine_ls_number_parameters 524
_refine_ls_number_reflns 8321
_refine_ls_number_restraints 20
_refine_ls_restrained_S_all 1.364
_refine_ls_R_factor_all 0.1559
_refine_ls_R_factor_gt 0.1454
_refine_ls_shift/su_max 0.673
_refine_ls_shift/su_mean 0.015
_refine_ls_structure_factor_coef Fsqd
_refine_ls_weighting_details 'w=1/[\s^2^(Fo^2^)+60.3650P] where P=(Fo^2^+2Fc^2^)/3'
_refine_ls_weighting_scheme calc
_refine_ls_wR_factor_gt 0.3041
_refine_ls_wR_factor_ref 0.3088
_reflns_Friedel_coverage 0.000
_reflns_number_gt 7489
_reflns_number_total 8321
_reflns_threshold_expression 'I > 2\s(I)'
_cod_data_source_file ja9b08241_si_002.cif
_cod_data_source_block jfig1382
_cod_original_cell_volume 4737.7(11)
_cod_database_code 4129006
_shelx_space_group_comment
;
The symmetry employed for this shelxl refinement is uniquely defined
by the following loop, which should always be used as a source of
symmetry information in preference to the above space-group names.
They are only intended as comments.
;
_olex2_refinement_description
;
1. Fixed Uiso
 At 1.2 times of:
  All C(H) groups, All C(H,H) groups
 At 1.5 times of:
  All C(H,H,H) groups
2. Restrained distances
 C31B-C32B
 2.5 with sigma of 0.02
 C31B-C30B
 1.54 with sigma of 0.02
3. Uiso/Uaniso restraints and constraints
Uanis(C37B) \\sim Ueq, Uanis(C35B) \\sim Ueq, Uanis(C36B) \\sim Ueq: with sigma
of 0.1 and sigma for terminal atoms of 0.2
Uanis(C37A) = Uanis(C35A) = Uanis(C36A)
Uanis(C26A) = Uanis(C27A) = Uanis(C25A)
Uanis(C34A) = Uanis(C23A) = Uanis(C28A) = Uanis(C24A) = Uanis(C29A) =
Uanis(C33A)
Uanis(C26B) = Uanis(C25B) = Uanis(C27B)
Uanis(C30B) = Uanis(C31B) = Uanis(C32B)
Uanis(C24B) = Uanis(C28B) = Uanis(C33B) = Uanis(C29B) = Uanis(C34B) =
Uanis(C23B)
Uanis(C35B) = Uanis(C37B) = Uanis(C36B)
Uanis(C32A) = Uanis(C30A) = Uanis(C31A)
Uanis(C32B) = Uanis(C30B) = Uanis(C31B)
Uanis(C30A) = Uanis(C30B)
Uanis(C27B) = Uanis(C36A)
Uanis(C45B) = Uanis(C45A)
Uanis(C40B) = Uanis(C40A)
Uanis(C41A) = Uanis(C41B)
Uanis(C46B) = Uanis(C46A)
Uanis(C42A) = Uanis(C42B)
Uanis(C47B) = Uanis(C47A)
Uanis(C38A) = Uanis(C38B)
Uanis(C43A) = Uanis(C43B)
Uanis(C39A) = Uanis(C39B)
Uanis(C44A) = Uanis(C44B)
4. Others
 Sof(C30B)=Sof(H30B)=1-FVAR(1)
 Sof(C30A)=Sof(H30A)=FVAR(1)
 Sof(C31B)=Sof(H31D)=Sof(H31E)=Sof(H31F)=1-FVAR(2)
 Sof(C31A)=Sof(H31A)=Sof(H31B)=Sof(H31C)=FVAR(2)
 Sof(C32B)=Sof(H32D)=Sof(H32E)=Sof(H32F)=1-FVAR(3)
 Sof(C32A)=Sof(H32A)=Sof(H32B)=Sof(H32C)=FVAR(3)
 Fixed Sof: C41A(0.75) C42A(0.75) C38A(0.75) C39A(0.75) C40A(0.75) C46A(0.75)
 H46A(0.75) H46B(0.75) H46C(0.75) C47A(0.75) H47A(0.75) H47B(0.75) H47C(0.75)
 C43A(0.75) H43A(0.75) H43B(0.75) H43C(0.75) C44A(0.75) H44A(0.75) H44B(0.75)
 H44C(0.75) C45A(0.75) H45A(0.75) H45B(0.75) H45C(0.75) C35A(0.66) H35A(0.66)
 C23A(0.66) C34A(0.66) C24A(0.66) C28A(0.66) H28A(0.66) C37A(0.66) H37A(0.66)
 H37B(0.66) H37C(0.66) C33A(0.66) H33A(0.66) C29A(0.66) C25A(0.66) H25A(0.66)
 C36A(0.66) H36A(0.66) H36B(0.66) H36C(0.66) C26A(0.66) H26A(0.66) H26B(0.66)
 H26C(0.66) C27A(0.66) H27A(0.66) H27B(0.66) H27C(0.66) C26B(0.33333)
 H26D(0.33333) H26E(0.33333) H26F(0.33333) C25B(0.33333) H25B(0.33333)
 C27B(0.33333) H27D(0.33333) H27E(0.33333) H27F(0.33333) C24B(0.33333)
 C28B(0.33333) H28B(0.33333) C23B(0.33333) C34B(0.33333) C33B(0.33333)
 H33B(0.33333) C29B(0.33333) C35B(0.33333) H35B(0.33333) C36B(0.33333)
 H36D(0.33333) H36E(0.33333) H36F(0.33333) C37B(0.33333) H37D(0.33333)
 H37E(0.33333) H37F(0.33333) C39B(0.25) C40B(0.25) C41B(0.25) C42B(0.25)
 C38B(0.25) C44B(0.25) H44D(0.25) H44E(0.25) H44F(0.25) C45B(0.25) H45D(0.25)
 H45E(0.25) H45F(0.25) C46B(0.25) H46D(0.25) H46E(0.25) H46F(0.25) C47B(0.25)
 H47D(0.25) H47E(0.25) H47F(0.25) C43B(0.25) H43D(0.25) H43E(0.25) H43F(0.25)
5.a Ternary CH refined with riding coordinates:
 C10(H10), C48(H48), C49(H49), C20(H20), C15(H15), C35A(H35A), C25A(H25A),
 C30A(H30A), C25B(H25B), C30B(H30B), C35B(H35B)
5.b Secondary CH2 refined with riding coordinates:
 C53(H53A,H53B), C52(H52A,H52B), C51(H51A,H51B), C50(H50A,H50B)
5.c Aromatic/amide H refined with riding coordinates:
 C18(H18), C4(H4), C5(H5), C6(H6), C13(H13), C28A(H28A), C33A(H33A),
 C28B(H28B), C33B(H33B)
5.d Cp* refined as free rotating group:
 C39B(C40B,C41B,C42B,C38B,C44B,C45B,C46B,C47B,C43B)
5.e Idealised Me refined as rotating group:
 C46A(H46A,H46B,H46C), C47A(H47A,H47B,H47C), C43A(H43A,H43B,H43C), C44A(H44A,
 H44B,H44C), C45A(H45A,H45B,H45C), C12(H12A,H12B,H12C), C16(H16A,H16B,H16C),
 C11(H11A,H11B,H11C), C22(H22A,H22B,H22C), C17(H17A,H17B,H17C), C21(H21A,H21B,
 H21C), C37A(H37A,H37B,H37C), C36A(H36A,H36B,H36C), C26A(H26A,H26B,H26C),
 C32A(H32A,H32B,H32C), C27A(H27A,H27B,H27C), C31A(H31A,H31B,H31C), C26B(H26D,
 H26E,H26F), C27B(H27D,H27E,H27F), C31B(H31D,H31E,H31F), C32B(H32D,H32E,H32F),
 C36B(H36D,H36E,H36F), C37B(H37D,H37E,H37F), C44B(H44D,H44E,H44F), C45B(H45D,
 H45E,H45F), C46B(H46D,H46E,H46F), C47B(H47D,H47E,H47F), C43B(H43D,H43E,H43F)
;
_shelx_shelxl_version_number 2014/7
_olex2_submission_special_instructions 'No special instructions were received'

loop_
_space_group_symop_operation_xyz
'x, y, z'
'-x+1/2, y+1/2, -z+1/2'
'-x, -y, -z'
'x-1/2, -y-1/2, z-1/2'

loop_
_atom_site_label
_atom_site_type_symbol
_atom_site_fract_x
_atom_site_fract_y
_atom_site_fract_z
_atom_site_U_iso_or_equiv
_atom_site_adp_type
_atom_site_occupancy
_atom_site_site_symmetry_order
_atom_site_calc_flag
_atom_site_refinement_flags_posn
_atom_site_refinement_flags_adp
_atom_site_refinement_flags_occupancy
_atom_site_disorder_assembly
_atom_site_disorder_group
Co1 Co 0.57238(6) 0.66515(8) 0.38092(6) 0.0200(3) Uani 1 1 d . . . . .
N1 N 0.7302(3) 0.7183(5) 0.4665(3) 0.0147(13) Uani 1 1 d . . . . .
C8 C 0.7659(4) 0.9239(5) 0.4770(4) 0.0133(15) Uani 1 1 d . . . . .
C2 C 0.8006(4) 0.7485(6) 0.5119(4) 0.0143(15) Uani 1 1 d . . . . .
C53 C 0.5890(5) 0.8668(6) 0.3200(4) 0.0242(18) Uani 1 1 d . . . . .
H53A H 0.6388 0.8604 0.3570 0.029 Uiso 1 1 calc R . . . .
H53B H 0.5577 0.9181 0.3340 0.029 Uiso 1 1 calc R . . . .
C19 C 0.7004(5) 0.9576(6) 0.4959(4) 0.0198(17) Uani 1 1 d . . . . .
C7 C 0.8183(5) 0.8482(6) 0.5182(4) 0.0209(17) Uani 1 1 d . . . . .
C1 C 0.6672(5) 0.7015(6) 0.4297(4) 0.0187(17) Uani 1 1 d . . . . .
C3 C 0.8546(5) 0.6802(6) 0.5483(4) 0.0170(16) Uani 1 1 d . . . . .
C18 C 0.6595(5) 1.0362(6) 0.4603(5) 0.0252(19) Uani 1 1 d . . . . .
H18 H 0.6152 1.0587 0.4734 0.030 Uiso 1 1 calc R . . . .
C4 C 0.9249(5) 0.7125(7) 0.5917(4) 0.0270(19) Uani 1 1 d . . . . .
H4 H 0.9624 0.6669 0.6159 0.032 Uiso 1 1 calc R . . . .
C10 C 0.8573(5) 0.9320(6) 0.3976(4) 0.0232(18) Uani 1 1 d . . . . .
H10 H 0.8825 0.8779 0.4288 0.028 Uiso 1 1 calc R . . . .
C48 C 0.5451(5) 0.7730(7) 0.3114(4) 0.027(2) Uani 1 1 d . . . . .
H48 H 0.4878 0.7802 0.2895 0.032 Uiso 1 1 calc R . . . .
C49 C 0.5790(5) 0.6954(6) 0.2840(4) 0.027(2) Uani 1 1 d . . . . .
H49 H 0.5407 0.6586 0.2468 0.033 Uiso 1 1 calc R . . . .
C9 C 0.7864(4) 0.9679(6) 0.4207(4) 0.0194(17) Uani 1 1 d . . . . .
C5 C 0.9412(6) 0.8083(7) 0.6002(5) 0.037(2) Uani 1 1 d . . . . .
H5 H 0.9889 0.8292 0.6314 0.044 Uiso 1 1 calc R . . . .
C20 C 0.6782(5) 0.9137(7) 0.5574(4) 0.031(2) Uani 1 1 d . . . . .
H20 H 0.6959 0.8450 0.5616 0.037 Uiso 1 1 calc R . . . .
C6 C 0.8882(5) 0.8754(6) 0.5633(4) 0.031(2) Uani 1 1 d . . . . .
H6 H 0.9006 0.9420 0.5693 0.038 Uiso 1 1 calc R . . . .
C52 C 0.6053(6) 0.8936(7) 0.2500(4) 0.033(2) Uani 1 1 d . . . . .
H52A H 0.6429 0.9477 0.2578 0.039 Uiso 1 1 calc R . . . .
H52B H 0.5562 0.9156 0.2167 0.039 Uiso 1 1 calc R . . . .
C41A C 0.4599(7) 0.6068(9) 0.3496(6) 0.026(3) Uani 0.75 1 d . . P A 1
C42A C 0.5159(7) 0.5298(8) 0.3587(6) 0.023(2) Uani 0.75 1 d . . P A 1
C38A C 0.5663(7) 0.5350(10) 0.4290(6) 0.027(3) Uani 0.75 1 d . . P A 1
C39A C 0.5380(7) 0.6142(10) 0.4646(7) 0.024(2) Uani 0.75 1 d . . P A 1
C40A C 0.4711(7) 0.6538(9) 0.4153(7) 0.027(2) Uani 0.75 1 d . . P A 1
C46A C 0.3948(9) 0.6227(12) 0.2851(8) 0.059(5) Uani 0.75 1 d . . P A 1
H46A H 0.3610 0.6744 0.2933 0.089 Uiso 0.75 1 calc GR . P A 1
H46B H 0.3644 0.5632 0.2731 0.089 Uiso 0.75 1 calc GR . P A 1
H46C H 0.4163 0.6408 0.2466 0.089 Uiso 0.75 1 calc GR . P A 1
C47A C 0.5205(9) 0.4585(10) 0.3028(7) 0.043(3) Uani 0.75 1 d . . P A 1
H47A H 0.5037 0.4898 0.2569 0.065 Uiso 0.75 1 calc GR . P A 1
H47B H 0.4863 0.4036 0.3040 0.065 Uiso 0.75 1 calc GR . P A 1
H47C H 0.5743 0.4360 0.3111 0.065 Uiso 0.75 1 calc GR . P A 1
C43A C 0.6302(6) 0.4678(9) 0.4611(7) 0.032(3) Uani 0.75 1 d . . P A 1
H43A H 0.6479 0.4355 0.4244 0.048 Uiso 0.75 1 calc GR . P A 1
H43B H 0.6116 0.4195 0.4886 0.048 Uiso 0.75 1 calc GR . P A 1
H43C H 0.6738 0.5037 0.4916 0.048 Uiso 0.75 1 calc GR . P A 1
C44A C 0.5701(8) 0.6357(10) 0.5392(6) 0.035(3) Uani 0.75 1 d . . P A 1
H44A H 0.6272 0.6311 0.5517 0.052 Uiso 0.75 1 calc GR . P A 1
H44B H 0.5498 0.5892 0.5668 0.052 Uiso 0.75 1 calc GR . P A 1
H44C H 0.5550 0.7010 0.5488 0.052 Uiso 0.75 1 calc GR . P A 1
C45A C 0.4206(8) 0.7334(11) 0.4294(10) 0.054(5) Uani 0.75 1 d . . P A 1
H45A H 0.4457 0.7627 0.4747 0.080 Uiso 0.75 1 calc GR . P A 1
H45B H 0.3698 0.7072 0.4299 0.080 Uiso 0.75 1 calc GR . P A 1
H45C H 0.4134 0.7823 0.3926 0.080 Uiso 0.75 1 calc GR . P A 1
C14 C 0.6802(5) 1.0827(6) 0.4071(5) 0.030(2) Uani 1 1 d . . . . .
C13 C 0.7436(5) 1.0458(6) 0.3870(5) 0.0272(19) Uani 1 1 d . . . . .
H13 H 0.7577 1.0749 0.3491 0.033 Uiso 1 1 calc R . . . .
C51 C 0.6390(5) 0.8066(6) 0.2173(4) 0.028(2) Uani 1 1 d . . . . .
H51A H 0.6020 0.7892 0.1721 0.034 Uiso 1 1 calc R . . . .
H51B H 0.6887 0.8261 0.2083 0.034 Uiso 1 1 calc R . . . .
C50 C 0.6531(6) 0.7192(6) 0.2653(5) 0.032(2) Uani 1 1 d . . . . .
H50A H 0.6693 0.6636 0.2415 0.038 Uiso 1 1 calc R . . . .
H50B H 0.6952 0.7333 0.3082 0.038 Uiso 1 1 calc R . . . .
C15 C 0.6340(7) 1.1699(8) 0.3717(6) 0.051(3) Uani 1 1 d . . . . .
H15 H 0.6221 1.2094 0.4095 0.061 Uiso 1 1 calc R . . . .
C12 C 0.8327(6) 0.8954(10) 0.3206(5) 0.051(3) Uani 1 1 d . . . . .
H12A H 0.7929 0.8451 0.3155 0.077 Uiso 1 1 calc GR . . . .
H12B H 0.8784 0.8689 0.3087 0.077 Uiso 1 1 calc GR . . . .
H12C H 0.8115 0.9492 0.2893 0.077 Uiso 1 1 calc GR . . . .
C16 C 0.6804(8) 1.2343(8) 0.3358(8) 0.069(4) Uani 1 1 d . . . . .
H16A H 0.7315 1.2483 0.3683 0.103 Uiso 1 1 calc GR . . . .
H16B H 0.6521 1.2947 0.3217 0.103 Uiso 1 1 calc GR . . . .
H16C H 0.6876 1.2013 0.2945 0.103 Uiso 1 1 calc GR . . . .
C11 C 0.9171(6) 1.0129(9) 0.4024(7) 0.054(3) Uani 1 1 d . . . . .
H11A H 0.8939 1.0644 0.3696 0.081 Uiso 1 1 calc GR . . . .
H11B H 0.9631 0.9872 0.3907 0.081 Uiso 1 1 calc GR . . . .
H11C H 0.9325 1.0387 0.4500 0.081 Uiso 1 1 calc GR . . . .
C22 C 0.5907(6) 0.9146(9) 0.5494(7) 0.057(3) Uani 1 1 d . . . . .
H22A H 0.5738 0.9807 0.5547 0.085 Uiso 1 1 calc GR . . . .
H22B H 0.5791 0.8734 0.5853 0.085 Uiso 1 1 calc GR . . . .
H22C H 0.5630 0.8902 0.5030 0.085 Uiso 1 1 calc GR . . . .
C17 C 0.5542(7) 1.1393(10) 0.3218(7) 0.067(4) Uani 1 1 d . . . . .
H17A H 0.5614 1.1205 0.2765 0.100 Uiso 1 1 calc GR . . . .
H17B H 0.5177 1.1936 0.3153 0.100 Uiso 1 1 calc GR . . . .
H17C H 0.5332 1.0847 0.3420 0.100 Uiso 1 1 calc GR . . . .
C21 C 0.7204(10) 0.9657(12) 0.6256(6) 0.083(5) Uani 1 1 d . . . . .
H21A H 0.7712 0.9889 0.6224 0.125 Uiso 1 1 calc GR . . . .
H21B H 0.7280 0.9208 0.6649 0.125 Uiso 1 1 calc GR . . . .
H21C H 0.6889 1.0205 0.6329 0.125 Uiso 1 1 calc GR . . . .
C35A C 0.8578(19) 0.573(5) 0.418(3) 0.035(3) Uani 0.66 1 d . . P B 1
H35A H 0.8534 0.6432 0.4279 0.042 Uiso 0.66 1 calc R . P B 1
C23A C 0.8405(17) 0.569(2) 0.5387(13) 0.0210(17) Uani 0.66 1 d . . P B 1
C34A C 0.8486(10) 0.5223(14) 0.4781(9) 0.0210(17) Uani 0.66 1 d . . P B 1
C24A C 0.8323(8) 0.5120(11) 0.5959(8) 0.0210(17) Uani 0.66 1 d . . P B 1
C28A C 0.8356(8) 0.4111(11) 0.5916(9) 0.0210(17) Uani 0.66 1 d . . P B 1
H28A H 0.8318 0.3733 0.6303 0.025 Uiso 0.66 1 calc R . P B 1
C37A C 0.7926(18) 0.550(2) 0.3504(14) 0.035(3) Uani 0.66 1 d . . P B 1
H37A H 0.7962 0.4826 0.3376 0.053 Uiso 0.66 1 calc GR . P B 1
H37B H 0.7989 0.5917 0.3125 0.053 Uiso 0.66 1 calc GR . P B 1
H37C H 0.7415 0.5621 0.3583 0.053 Uiso 0.66 1 calc GR . P B 1
C33A C 0.8486(8) 0.4220(10) 0.4758(7) 0.0210(17) Uani 0.66 1 d . . P B 1
H33A H 0.8517 0.3910 0.4341 0.025 Uiso 0.66 1 calc R . P B 1
C29A C 0.8444(8) 0.3654(10) 0.5326(8) 0.0210(17) Uani 0.66 1 d . . P B 1
C25A C 0.8209(11) 0.5607(14) 0.6600(9) 0.045(3) Uani 0.66 1 d . . P B 1
H25A H 0.8136 0.6315 0.6513 0.055 Uiso 0.66 1 calc R . P B 1
C36A C 0.9355(14) 0.5589(13) 0.4052(11) 0.035(3) Uani 0.66 1 d . . P B 1
H36A H 0.9766 0.5742 0.4477 0.053 Uiso 0.66 1 calc GR . P B 1
H36B H 0.9401 0.6015 0.3673 0.053 Uiso 0.66 1 calc GR . P B 1
H36C H 0.9407 0.4917 0.3920 0.053 Uiso 0.66 1 calc GR . P B 1
C26A C 0.8883(10) 0.5437(13) 0.7241(9) 0.045(3) Uani 0.66 1 d . . P B 1
H26A H 0.8850 0.4782 0.7416 0.068 Uiso 0.66 1 calc GR . P B 1
H26B H 0.8859 0.5905 0.7603 0.068 Uiso 0.66 1 calc GR . P B 1
H26C H 0.9376 0.5513 0.7120 0.068 Uiso 0.66 1 calc GR . P B 1
C30A C 0.8547(11) 0.2533(12) 0.5288(12) 0.067(3) Uani 0.75(3) 1 d . . P B 1
H30A H 0.8394 0.2351 0.4782 0.081 Uiso 0.75(3) 1 calc R . P B 1
C32A C 0.9379(10) 0.2273(12) 0.5577(11) 0.067(3) Uani 0.76(2) 1 d . . P B 1
H32A H 0.9687 0.2571 0.5294 0.101 Uiso 0.76(2) 1 calc GR . P B 1
H32B H 0.9437 0.1571 0.5568 0.101 Uiso 0.76(2) 1 calc GR . P B 1
H32C H 0.9565 0.2504 0.6059 0.101 Uiso 0.76(2) 1 calc GR . P B 1
C27A C 0.7444(10) 0.5159(13) 0.6749(8) 0.045(3) Uani 0.66 1 d . . P B 1
H27A H 0.7009 0.5193 0.6323 0.068 Uiso 0.66 1 calc GR . P B 1
H27B H 0.7312 0.5525 0.7122 0.068 Uiso 0.66 1 calc GR . P B 1
H27C H 0.7541 0.4484 0.6892 0.068 Uiso 0.66 1 calc GR . P B 1
C31A C 0.8052(11) 0.2026(12) 0.5608(11) 0.067(3) Uani 0.74(2) 1 d . . P B 1
H31A H 0.8167 0.2215 0.6100 0.101 Uiso 0.74(2) 1 calc GR . P B 1
H31B H 0.8139 0.1331 0.5577 0.101 Uiso 0.74(2) 1 calc GR . P B 1
H31C H 0.7508 0.2178 0.5370 0.101 Uiso 0.74(2) 1 calc GR . P B 1
C26B C 0.786(4) 0.533(4) 0.361(3) 0.035(3) Uani 0.3333 1 d . . P B 2
H26D H 0.7874 0.5647 0.3172 0.053 Uiso 0.3333 1 calc GR . P B 2
H26E H 0.7365 0.5483 0.3710 0.053 Uiso 0.3333 1 calc GR . P B 2
H26F H 0.7909 0.4635 0.3565 0.053 Uiso 0.3333 1 calc GR . P B 2
C25B C 0.852(4) 0.570(10) 0.419(6) 0.035(3) Uani 0.3333 1 d . . P B 2
H25B H 0.8509 0.6415 0.4211 0.042 Uiso 0.3333 1 calc R . P B 2
C27B C 0.938(3) 0.530(3) 0.416(2) 0.035(3) Uani 0.3333 1 d . . P B 2
H27D H 0.9402 0.4598 0.4219 0.053 Uiso 0.3333 1 calc GR . P B 2
H27E H 0.9786 0.5599 0.4536 0.053 Uiso 0.3333 1 calc GR . P B 2
H27F H 0.9465 0.5466 0.3708 0.053 Uiso 0.3333 1 calc GR . P B 2
C24B C 0.843(2) 0.520(3) 0.4941(19) 0.020(4) Uani 0.3333 1 d . . P B 2
C28B C 0.8358(15) 0.418(2) 0.5003(16) 0.020(4) Uani 0.3333 1 d . . P B 2
H28B H 0.8350 0.3775 0.4618 0.024 Uiso 0.3333 1 calc R . P B 2
C23B C 0.843(3) 0.577(4) 0.549(3) 0.020(4) Uani 0.3333 1 d . . P B 2
C34B C 0.8399(17) 0.5392(19) 0.6156(16) 0.020(4) Uani 0.3333 1 d . . P B 2
C33B C 0.8317(15) 0.440(2) 0.6184(15) 0.020(4) Uani 0.3333 1 d . . P B 2
H33B H 0.8269 0.4119 0.6606 0.024 Uiso 0.3333 1 calc R . P B 2
C29B C 0.8301(16) 0.380(2) 0.5625(18) 0.020(4) Uani 0.3333 1 d . . P B 2
C30B C 0.825(3) 0.270(4) 0.565(3) 0.067(3) Uani 0.25(3) 1 d D . P B 2
H30B H 0.8065 0.2398 0.5176 0.081 Uiso 0.25(3) 1 calc R . P B 2
C31B C 0.794(3) 0.220(3) 0.620(3) 0.067(3) Uani 0.26(2) 1 d D . P B 2
H31D H 0.8343 0.2190 0.6650 0.101 Uiso 0.26(2) 1 calc GR . P B 2
H31E H 0.7783 0.1538 0.6057 0.101 Uiso 0.26(2) 1 calc GR . P B 2
H31F H 0.7481 0.2554 0.6261 0.101 Uiso 0.26(2) 1 calc GR . P B 2
C32B C 0.930(2) 0.233(3) 0.615(4) 0.067(3) Uani 0.24(2) 1 d D . P B 2
H32D H 0.9677 0.2715 0.5983 0.101 Uiso 0.24(2) 1 calc GR . P B 2
H32E H 0.9381 0.1646 0.6072 0.101 Uiso 0.24(2) 1 calc GR . P B 2
H32F H 0.9384 0.2447 0.6651 0.101 Uiso 0.24(2) 1 calc GR . P B 2
C35B C 0.838(2) 0.597(3) 0.6781(15) 0.041(5) Uani 0.3333 1 d . U P B 2
H35B H 0.8724 0.6544 0.6810 0.049 Uiso 0.3333 1 calc R . P B 2
C36B C 0.8664(19) 0.537(3) 0.7479(14) 0.041(5) Uani 0.3333 1 d . U P B 2
H36D H 0.8233 0.5299 0.7691 0.061 Uiso 0.3333 1 calc GR . P B 2
H36E H 0.9096 0.5715 0.7803 0.061 Uiso 0.3333 1 calc GR . P B 2
H36F H 0.8843 0.4737 0.7375 0.061 Uiso 0.3333 1 calc GR . P B 2
C37B C 0.7551(16) 0.632(3) 0.6717(13) 0.041(5) Uani 0.3333 1 d . U P B 2
H37D H 0.7271 0.6394 0.6222 0.061 Uiso 0.3333 1 calc GR . P B 2
H37E H 0.7571 0.6942 0.6954 0.061 Uiso 0.3333 1 calc GR . P B 2
H37F H 0.7280 0.5849 0.6932 0.061 Uiso 0.3333 1 calc GR . P B 2
C39B C 0.5257(12) 0.6225(15) 0.4685(11) 0.024(2) Uani 0.25 1 d . . P A 2
C40B C 0.4663(12) 0.6405(16) 0.4058(13) 0.027(2) Uani 0.25 1 d G . P A 2
C41B C 0.4757(12) 0.5736(15) 0.3547(11) 0.026(3) Uani 0.25 1 d G . P A 2
C42B C 0.5409(12) 0.5143(13) 0.3859(10) 0.023(2) Uani 0.25 1 d G . P A 2
C38B C 0.5718(10) 0.5445(14) 0.4562(10) 0.027(3) Uani 0.25 1 d G . P A 2
C44B C 0.5377(17) 0.677(2) 0.5364(13) 0.035(3) Uani 0.25 1 d G . P A 2
H44D H 0.5930 0.6931 0.5548 0.052 Uiso 0.25 1 calc GR . P A 2
H44E H 0.5214 0.6363 0.5701 0.052 Uiso 0.25 1 calc GR . P A 2
H44F H 0.5066 0.7359 0.5281 0.052 Uiso 0.25 1 calc GR . P A 2
C45B C 0.4041(17) 0.717(2) 0.3953(18) 0.054(5) Uani 0.25 1 d G . P A 2
H45D H 0.4278 0.7780 0.4155 0.080 Uiso 0.25 1 calc GR . P A 2
H45E H 0.3646 0.6974 0.4184 0.080 Uiso 0.25 1 calc GR . P A 2
H45F H 0.3796 0.7258 0.3453 0.080 Uiso 0.25 1 calc GR . P A 2
C46B C 0.4252(17) 0.567(2) 0.2804(12) 0.059(5) Uani 0.25 1 d G . P A 2
H46D H 0.4074 0.6313 0.2633 0.089 Uiso 0.25 1 calc GR . P A 2
H46E H 0.3800 0.5258 0.2787 0.089 Uiso 0.25 1 calc GR . P A 2
H46F H 0.4555 0.5387 0.2510 0.089 Uiso 0.25 1 calc GR . P A 2
C47B C 0.5719(16) 0.4334(17) 0.3504(13) 0.043(3) Uani 0.25 1 d G . P A 2
H47D H 0.5641 0.4493 0.3010 0.065 Uiso 0.25 1 calc GR . P A 2
H47E H 0.5439 0.3737 0.3542 0.065 Uiso 0.25 1 calc GR . P A 2
H47F H 0.6276 0.4247 0.3730 0.065 Uiso 0.25 1 calc GR . P A 2
C43B C 0.6414(13) 0.5013(19) 0.5086(12) 0.032(3) Uani 0.25 1 d G . P A 2
H43D H 0.6746 0.5531 0.5341 0.048 Uiso 0.25 1 calc GR . P A 2
H43E H 0.6712 0.4619 0.4842 0.048 Uiso 0.25 1 calc GR . P A 2
H43F H 0.6235 0.4609 0.5415 0.048 Uiso 0.25 1 calc GR . P A 2

loop_
_atom_site_aniso_label
_atom_site_aniso_U_11
_atom_site_aniso_U_22
_atom_site_aniso_U_33
_atom_site_aniso_U_23
_atom_site_aniso_U_13
_atom_site_aniso_U_12
Co1 0.0174(5) 0.0249(6) 0.0176(5) 0.0036(5) 0.0045(4) -0.0058(5)
N1 0.005(3) 0.020(3) 0.018(3) 0.004(3) 0.001(3) -0.003(3)
C8 0.006(3) 0.018(4) 0.012(3) -0.002(3) -0.006(3) 0.000(3)
C2 0.014(4) 0.022(4) 0.005(3) -0.005(3) -0.001(3) -0.001(3)
C53 0.030(5) 0.022(4) 0.021(4) 0.004(3) 0.006(4) 0.001(4)
C19 0.025(4) 0.017(4) 0.018(4) -0.004(3) 0.006(3) -0.002(3)
C7 0.029(4) 0.019(4) 0.013(4) -0.006(3) 0.003(3) -0.003(4)
C1 0.021(4) 0.016(4) 0.023(4) 0.007(3) 0.012(4) 0.001(3)
C3 0.023(4) 0.017(4) 0.010(3) 0.005(3) 0.003(3) 0.003(3)
C18 0.017(4) 0.027(5) 0.033(5) -0.002(4) 0.009(4) 0.005(4)
C4 0.025(4) 0.035(5) 0.016(4) 0.003(4) -0.004(3) 0.003(4)
C10 0.021(4) 0.030(5) 0.017(4) 0.007(4) 0.002(3) 0.007(4)
C48 0.022(4) 0.039(5) 0.015(4) 0.011(4) -0.003(3) -0.007(4)
C49 0.031(5) 0.025(5) 0.025(4) -0.001(4) 0.007(4) -0.010(4)
C9 0.016(4) 0.015(4) 0.028(4) -0.001(3) 0.008(3) 0.003(3)
C5 0.044(6) 0.032(5) 0.019(4) -0.008(4) -0.016(4) -0.004(4)
C20 0.040(5) 0.033(5) 0.025(5) 0.001(4) 0.018(4) 0.002(4)
C6 0.034(5) 0.021(4) 0.024(5) -0.003(4) -0.018(4) -0.001(4)
C52 0.045(6) 0.030(5) 0.020(4) 0.010(4) 0.004(4) -0.001(4)
C41A 0.025(6) 0.026(8) 0.021(5) 0.011(5) -0.002(4) 0.001(5)
C42A 0.019(6) 0.024(6) 0.022(7) 0.015(5) 0.001(5) 0.002(5)
C38A 0.018(5) 0.035(6) 0.031(8) 0.024(6) 0.014(6) 0.009(4)
C39A 0.014(5) 0.036(6) 0.025(5) 0.005(4) 0.013(4) -0.008(4)
C40A 0.015(4) 0.023(5) 0.046(6) 0.008(5) 0.013(4) -0.003(4)
C46A 0.045(10) 0.052(10) 0.061(9) 0.033(9) -0.019(8) -0.019(7)
C47A 0.058(9) 0.030(7) 0.047(8) 0.005(6) 0.024(7) -0.013(6)
C43A 0.018(5) 0.038(7) 0.039(7) 0.016(6) 0.006(5) -0.001(5)
C44A 0.042(9) 0.033(8) 0.030(6) 0.007(6) 0.013(6) -0.020(6)
C45A 0.020(7) 0.035(8) 0.112(18) 0.016(9) 0.029(9) 0.004(6)
C14 0.030(5) 0.017(4) 0.049(6) 0.004(4) 0.019(4) 0.001(4)
C13 0.031(5) 0.023(5) 0.031(5) 0.010(4) 0.015(4) 0.003(4)
C51 0.031(5) 0.032(5) 0.020(4) 0.008(4) 0.003(4) -0.006(4)
C50 0.054(6) 0.022(5) 0.025(5) -0.001(4) 0.022(4) -0.005(4)
C15 0.059(7) 0.034(6) 0.070(8) 0.028(6) 0.035(6) 0.023(6)
C12 0.033(6) 0.082(9) 0.039(6) -0.030(6) 0.011(5) -0.003(6)
C16 0.073(9) 0.040(7) 0.108(11) 0.051(7) 0.051(8) 0.031(6)
C11 0.031(6) 0.058(8) 0.078(9) -0.016(7) 0.025(6) -0.008(5)
C22 0.053(7) 0.064(8) 0.072(8) 0.037(7) 0.050(6) 0.018(6)
C17 0.062(8) 0.069(9) 0.074(9) 0.039(7) 0.028(7) 0.039(7)
C21 0.133(14) 0.101(12) 0.017(5) -0.018(7) 0.021(7) -0.027(11)
C35A 0.032(4) 0.035(8) 0.037(5) -0.013(4) 0.006(4) 0.011(6)
C23A 0.020(3) 0.018(3) 0.020(4) 0.007(3) -0.003(3) 0.005(2)
C34A 0.020(3) 0.018(3) 0.020(4) 0.007(3) -0.003(3) 0.005(2)
C24A 0.020(3) 0.018(3) 0.020(4) 0.007(3) -0.003(3) 0.005(2)
C28A 0.020(3) 0.018(3) 0.020(4) 0.007(3) -0.003(3) 0.005(2)
C37A 0.032(4) 0.035(8) 0.037(5) -0.013(4) 0.006(4) 0.011(6)
C33A 0.020(3) 0.018(3) 0.020(4) 0.007(3) -0.003(3) 0.005(2)
C29A 0.020(3) 0.018(3) 0.020(4) 0.007(3) -0.003(3) 0.005(2)
C25A 0.054(7) 0.053(6) 0.032(5) 0.006(5) 0.015(5) -0.013(5)
C36A 0.032(4) 0.035(8) 0.037(5) -0.013(4) 0.006(4) 0.011(6)
C26A 0.054(7) 0.053(6) 0.032(5) 0.006(5) 0.015(5) -0.013(5)
C30A 0.072(7) 0.028(4) 0.093(9) 0.002(5) 0.008(6) 0.000(4)
C32A 0.072(7) 0.028(4) 0.093(9) 0.002(5) 0.008(6) 0.000(4)
C27A 0.054(7) 0.053(6) 0.032(5) 0.006(5) 0.015(5) -0.013(5)
C31A 0.072(7) 0.028(4) 0.093(9) 0.002(5) 0.008(6) 0.000(4)
C26B 0.032(4) 0.035(8) 0.037(5) -0.013(4) 0.006(4) 0.011(6)
C25B 0.032(4) 0.035(8) 0.037(5) -0.013(4) 0.006(4) 0.011(6)
C27B 0.032(4) 0.035(8) 0.037(5) -0.013(4) 0.006(4) 0.011(6)
C24B 0.022(6) 0.015(7) 0.028(10) 0.013(6) 0.015(6) 0.002(5)
C28B 0.022(6) 0.015(7) 0.028(10) 0.013(6) 0.015(6) 0.002(5)
C23B 0.022(6) 0.015(7) 0.028(10) 0.013(6) 0.015(6) 0.002(5)
C34B 0.022(6) 0.015(7) 0.028(10) 0.013(6) 0.015(6) 0.002(5)
C33B 0.022(6) 0.015(7) 0.028(10) 0.013(6) 0.015(6) 0.002(5)
C29B 0.022(6) 0.015(7) 0.028(10) 0.013(6) 0.015(6) 0.002(5)
C30B 0.072(7) 0.028(4) 0.093(9) 0.002(5) 0.008(6) 0.000(4)
C31B 0.072(7) 0.028(4) 0.093(9) 0.002(5) 0.008(6) 0.000(4)
C32B 0.072(7) 0.028(4) 0.093(9) 0.002(5) 0.008(6) 0.000(4)
C35B 0.036(10) 0.073(14) 0.011(8) 0.019(9) 0.001(7) -0.003(10)
C36B 0.036(10) 0.073(14) 0.011(8) 0.019(9) 0.001(7) -0.003(10)
C37B 0.036(10) 0.073(14) 0.011(8) 0.019(9) 0.001(7) -0.003(10)
C39B 0.014(5) 0.036(6) 0.025(5) 0.005(4) 0.013(4) -0.008(4)
C40B 0.015(4) 0.023(5) 0.046(6) 0.008(5) 0.013(4) -0.003(4)
C41B 0.025(6) 0.026(8) 0.021(5) 0.011(5) -0.002(4) 0.001(5)
C42B 0.019(6) 0.024(6) 0.022(7) 0.015(5) 0.001(5) 0.002(5)
C38B 0.018(5) 0.035(6) 0.031(8) 0.024(6) 0.014(6) 0.009(4)
C44B 0.042(9) 0.033(8) 0.030(6) 0.007(6) 0.013(6) -0.020(6)
C45B 0.020(7) 0.035(8) 0.112(18) 0.016(9) 0.029(9) 0.004(6)
C46B 0.045(10) 0.052(10) 0.061(9) 0.033(9) -0.019(8) -0.019(7)
C47B 0.058(9) 0.030(7) 0.047(8) 0.005(6) 0.024(7) -0.013(6)
C43B 0.018(5) 0.038(7) 0.039(7) 0.016(6) 0.006(5) -0.001(5)

loop_
_atom_type_symbol
_atom_type_description
_atom_type_scat_dispersion_real
_atom_type_scat_dispersion_imag
_atom_type_scat_source
C C 0.0033 0.0016 'International Tables Vol C Tables 4.2.6.8 and 6.1.1.4'
H H 0.0000 0.0000 'International Tables Vol C Tables 4.2.6.8 and 6.1.1.4'
N N 0.0061 0.0033 'International Tables Vol C Tables 4.2.6.8 and 6.1.1.4'
Co Co 0.3494 0.9721 'International Tables Vol C Tables 4.2.6.8 and 6.1.1.4'

loop_
_geom_angle_atom_site_label_1
_geom_angle_atom_site_label_2
_geom_angle_atom_site_label_3
_geom_angle
C1 Co1 C48 100.4(3)
C1 Co1 C49 99.7(3)
C1 Co1 C41A 164.4(4)
C1 Co1 C42A 133.8(4)
C1 Co1 C38A 99.1(4)
C1 Co1 C39A 96.0(4)
C1 Co1 C40A 128.0(5)
C1 Co1 C39B 98.8(6)
C1 Co1 C40B 134.2(7)
C1 Co1 C41B 154.9(6)
C1 Co1 C42B 117.8(6)
C48 Co1 C49 41.3(4)
C48 Co1 C41A 93.0(4)
C48 Co1 C42A 120.4(4)
C48 Co1 C38A 160.2(4)
C48 Co1 C39A 138.4(5)
C48 Co1 C40A 102.3(4)
C48 Co1 C39B 132.2(6)
C48 Co1 C40B 102.7(6)
C48 Co1 C41B 104.7(6)
C48 Co1 C42B 137.1(6)
C49 Co1 C41A 95.7(4)
C49 Co1 C42A 97.7(4)
C49 Co1 C38A 130.8(5)
C49 Co1 C39A 163.9(4)
C49 Co1 C40A 127.5(5)
C49 Co1 C39B 161.4(6)
C49 Co1 C40B 123.5(7)
C49 Co1 C41B 98.6(6)
C49 Co1 C42B 109.2(6)
C41A Co1 C42A 40.0(4)
C41A Co1 C40A 39.7(5)
C38A Co1 C41A 68.4(5)
C38A Co1 C42A 40.4(5)
C38A Co1 C40A 67.9(5)
C39A Co1 C41A 68.5(5)
C39A Co1 C42A 68.5(5)
C39A Co1 C38A 41.9(5)
C39A Co1 C40A 40.2(5)
C40A Co1 C42A 66.5(5)
C40B Co1 C39B 38.3(4)
C40B Co1 C42B 64.8(5)
C41B Co1 C39B 64.5(6)
C41B Co1 C40B 39.5(4)
C41B Co1 C42B 38.8(3)
C42B Co1 C39B 63.2(4)
C1 N1 C2 173.0(8)
C19 C8 C7 121.9(7)
C19 C8 C9 119.1(7)
C9 C8 C7 118.8(7)
N1 C2 C7 119.3(7)
N1 C2 C3 119.9(7)
C3 C2 C7 120.7(7)
H53A C53 H53B 108.3
C48 C53 H53A 109.9
C48 C53 H53B 109.9
C48 C53 C52 109.1(7)
C52 C53 H53A 109.9
C52 C53 H53B 109.9
C8 C19 C20 120.3(7)
C18 C19 C8 118.9(7)
C18 C19 C20 120.7(7)
C2 C7 C8 123.2(7)
C6 C7 C8 119.0(7)
C6 C7 C2 117.8(8)
N1 C1 Co1 173.5(7)
C2 C3 C23A 122.6(12)
C2 C3 C23B 127(2)
C4 C3 C2 118.5(7)
C4 C3 C23A 118.8(12)
C4 C3 C23B 115(2)
C19 C18 H18 118.5
C14 C18 C19 123.0(8)
C14 C18 H18 118.5
C3 C4 H4 119.4
C5 C4 C3 121.3(8)
C5 C4 H4 119.4
C9 C10 H10 108.9
C9 C10 C12 111.5(7)
C12 C10 H10 108.9
C11 C10 H10 108.9
C11 C10 C9 111.0(7)
C11 C10 C12 107.6(8)
Co1 C48 H48 113.6
C53 C48 Co1 123.2(6)
C53 C48 H48 113.6
C49 C48 Co1 69.5(5)
C49 C48 C53 116.0(7)
C49 C48 H48 113.6
Co1 C49 H49 113.4
C48 C49 Co1 69.2(5)
C48 C49 H49 113.4
C48 C49 C50 115.2(7)
C50 C49 Co1 124.8(6)
C50 C49 H49 113.4
C8 C9 C10 120.7(7)
C13 C9 C8 119.6(7)
C13 C9 C10 119.7(7)
C4 C5 H5 120.0
C4 C5 C6 119.9(8)
C6 C5 H5 120.0
C19 C20 H20 107.8
C19 C20 C22 113.5(8)
C19 C20 C21 110.6(9)
C22 C20 H20 107.8
C22 C20 C21 109.1(10)
C21 C20 H20 107.8
C7 C6 C5 121.8(8)
C7 C6 H6 119.1
C5 C6 H6 119.1
C53 C52 H52A 109.2
C53 C52 H52B 109.2
C53 C52 C51 112.2(7)
H52A C52 H52B 107.9
C51 C52 H52A 109.2
C51 C52 H52B 109.2
C42A C41A Co1 70.9(7)
C42A C41A C46A 124.6(13)
C40A C41A Co1 70.6(7)
C40A C41A C42A 107.8(10)
C40A C41A C46A 127.0(13)
C46A C41A Co1 130.9(9)
C41A C42A Co1 69.1(7)
C41A C42A C38A 108.1(10)
C41A C42A C47A 124.6(11)
C38A C42A Co1 67.7(7)
C38A C42A C47A 127.2(11)
C47A C42A Co1 128.1(8)
C42A C38A Co1 72.0(6)
C42A C38A C39A 107.5(10)
C42A C38A C43A 126.1(12)
C39A C38A Co1 68.8(7)
C39A C38A C43A 126.2(12)
C43A C38A Co1 128.4(8)
C38A C39A Co1 69.4(6)
C40A C39A Co1 71.9(7)
C40A C39A C38A 106.7(10)
C40A C39A C44A 129.6(12)
C44A C39A Co1 129.1(8)
C44A C39A C38A 123.3(12)
C41A C40A Co1 69.7(7)
C41A C40A C39A 109.5(11)
C41A C40A C45A 124.6(12)
C39A C40A Co1 67.9(6)
C39A C40A C45A 125.8(13)
C45A C40A Co1 128.2(9)
C41A C46A H46A 109.5
C41A C46A H46B 109.5
C41A C46A H46C 109.5
H46A C46A H46B 109.5
H46A C46A H46C 109.5
H46B C46A H46C 109.5
C42A C47A H47A 109.5
C42A C47A H47B 109.5
C42A C47A H47C 109.5
H47A C47A H47B 109.5
H47A C47A H47C 109.5
H47B C47A H47C 109.5
C38A C43A H43A 109.5
C38A C43A H43B 109.5
C38A C43A H43C 109.5
H43A C43A H43B 109.5
H43A C43A H43C 109.5
H43B C43A H43C 109.5
C39A C44A H44A 109.5
C39A C44A H44B 109.5
C39A C44A H44C 109.5
H44A C44A H44B 109.5
H44A C44A H44C 109.5
H44B C44A H44C 109.5
C40A C45A H45A 109.5
C40A C45A H45B 109.5
C40A C45A H45C 109.5
H45A C45A H45B 109.5
H45A C45A H45C 109.5
H45B C45A H45C 109.5
C18 C14 C13 117.3(8)
C18 C14 C15 120.2(8)
C13 C14 C15 122.4(8)
C9 C13 C14 122.0(8)
C9 C13 H13 119.0
C14 C13 H13 119.0
C52 C51 H51A 109.3
C52 C51 H51B 109.3
H51A C51 H51B 108.0
C50 C51 C52 111.6(7)
C50 C51 H51A 109.3
C50 C51 H51B 109.3
C49 C50 C51 109.0(8)
C49 C50 H50A 109.9
C49 C50 H50B 109.9
C51 C50 H50A 109.9
C51 C50 H50B 109.9
H50A C50 H50B 108.3
C14 C15 H15 106.6
C14 C15 C17 111.3(9)
C16 C15 C14 112.8(9)
C16 C15 H15 106.6
C16 C15 C17 112.3(10)
C17 C15 H15 106.6
C10 C12 H12A 109.5
C10 C12 H12B 109.5
C10 C12 H12C 109.5
H12A C12 H12B 109.5
H12A C12 H12C 109.5
H12B C12 H12C 109.5
C15 C16 H16A 109.5
C15 C16 H16B 109.5
C15 C16 H16C 109.5
H16A C16 H16B 109.5
H16A C16 H16C 109.5
H16B C16 H16C 109.5
C10 C11 H11A 109.5
C10 C11 H11B 109.5
C10 C11 H11C 109.5
H11A C11 H11B 109.5
H11A C11 H11C 109.5
H11B C11 H11C 109.5
C20 C22 H22A 109.5
C20 C22 H22B 109.5
C20 C22 H22C 109.5
H22A C22 H22B 109.5
H22A C22 H22C 109.5
H22B C22 H22C 109.5
C15 C17 H17A 109.5
C15 C17 H17B 109.5
C15 C17 H17C 109.5
H17A C17 H17B 109.5
H17A C17 H17C 109.5
H17B C17 H17C 109.5
C20 C21 H21A 109.5
C20 C21 H21B 109.5
C20 C21 H21C 109.5
H21A C21 H21B 109.5
H21A C21 H21C 109.5
H21B C21 H21C 109.5
C34A C35A H35A 106.4
C34A C35A C37A 113(3)
C34A C35A C36A 114(4)
C37A C35A H35A 106.9
C37A C35A C36A 109(3)
C36A C35A H35A 106.5
C34A C23A C3 120(2)
C34A C23A C24A 119(2)
C24A C23A C3 119.8(17)
C23A C34A C35A 123(3)
C33A C34A C35A 118(3)
C33A C34A C23A 119.2(16)
C23A C24A C25A 119.7(16)
C28A C24A C23A 119.3(15)
C28A C24A C25A 121.0(15)
C24A C28A H28A 119.2
C29A C28A C24A 121.7(13)
C29A C28A H28A 119.2
C35A C37A H37A 109.5
C35A C37A H37B 109.5
C35A C37A H37C 109.4
H37A C37A H37B 109.5
H37A C37A H37C 109.5
H37B C37A H37C 109.5
C34A C33A H33A 118.8
C34A C33A C29A 122.3(13)
C29A C33A H33A 118.8
C28A C29A C33A 118.3(12)
C28A C29A C30A 122.6(15)
C33A C29A C30A 119.0(15)
C24A C25A H25A 109.6
C24A C25A C26A 112.7(16)
C24A C25A C27A 107.7(14)
C26A C25A H25A 109.6
C26A C25A C27A 107.6(14)
C27A C25A H25A 109.6
C35A C36A H36A 110.2
C35A C36A H36B 109.2
C35A C36A H36C 109.0
H36A C36A H36B 109.5
H36A C36A H36C 109.5
H36B C36A H36C 109.5
C25A C26A H26A 109.5
C25A C26A H26B 109.5
C25A C26A H26C 109.5
H26A C26A H26B 109.5
H26A C26A H26C 109.5
H26B C26A H26C 109.5
C29A C30A H30A 107.3
C32A C30A C29A 109.9(14)
C32A C30A H30A 107.3
C31A C30A C29A 112.1(17)
C31A C30A H30A 107.3
C31A C30A C32A 112.7(17)
C30A C32A H32A 109.5
C30A C32A H32B 109.5
C30A C32A H32C 109.5
H32A C32A H32B 109.5
H32A C32A H32C 109.5
H32B C32A H32C 109.5
C25A C27A H27A 109.5
C25A C27A H27B 109.5
C25A C27A H27C 109.5
H27A C27A H27B 109.5
H27A C27A H27C 109.5
H27B C27A H27C 109.5
C30A C31A H31A 109.5
C30A C31A H31B 109.5
C30A C31A H31C 109.5
H31A C31A H31B 109.5
H31A C31A H31C 109.5
H31B C31A H31C 109.5
H26D C26B H26E 109.5
H26D C26B H26F 109.5
H26E C26B H26F 109.5
C25B C26B H26D 109.6
C25B C26B H26E 109.4
C25B C26B H26F 109.4
C26B C25B H25B 110.3
C26B C25B C24B 108(7)
C27B C25B C26B 114(6)
C27B C25B H25B 111.2
C27B C25B C24B 102(7)
C24B C25B H25B 111.3
C25B C27B H27D 110.1
C25B C27B H27E 108.1
C25B C27B H27F 110.2
H27D C27B H27E 109.5
H27D C27B H27F 109.5
H27E C27B H27F 109.5
C28B C24B C25B 121(5)
C23B C24B C25B 120(5)
C23B C24B C28B 119(3)
C24B C28B H28B 120.2
C29B C28B C24B 120(3)
C29B C28B H28B 120.2
C24B C23B C3 123(4)
C24B C23B C34B 123(4)
C34B C23B C3 114(3)
C23B C34B C35B 126(3)
C33B C34B C23B 115(3)
C33B C34B C35B 118(3)
C34B C33B H33B 118.5
C29B C33B C34B 123(2)
C29B C33B H33B 118.5
C28B C29B C33B 120(2)
C28B C29B C30B 116(4)
C33B C29B C30B 124(3)
C29B C30B H30B 113.4
C29B C30B C31B 121(4)
C29B C30B C32B 103(3)
C31B C30B H30B 113.4
C31B C30B C32B 90(3)
C32B C30B H30B 113.4
C30B C31B H31D 109.5
C30B C31B H31E 109.5
C30B C31B H31F 109.4
H31D C31B H31E 109.5
H31D C31B H31F 109.5
H31E C31B H31F 109.5
C30B C32B H32D 109.5
C30B C32B H32E 109.5
C30B C32B H32F 109.5
H32D C32B H32E 109.5
H32D C32B H32F 109.5
H32E C32B H32F 109.5
C34B C35B H35B 108.7
C34B C35B C36B 112(3)
C34B C35B C37B 110(3)
C36B C35B H35B 108.7
C37B C35B H35B 108.7
C37B C35B C36B 108(3)
C35B C36B H36D 109.5
C35B C36B H36E 109.4
C35B C36B H36F 109.5
H36D C36B H36E 109.5
H36D C36B H36F 109.5
H36E C36B H36F 109.5
C35B C37B H37D 109.5
C35B C37B H37E 109.5
C35B C37B H37F 109.5
H37D C37B H37E 109.5
H37D C37B H37F 109.5
H37E C37B H37F 109.5
C40B C39B Co1 67.1(7)
C40B C39B C38B 108.0
C40B C39B C44B 126.0
C38B C39B Co1 72.9(7)
C38B C39B C44B 126.0
C44B C39B Co1 125.5(6)
C39B C40B Co1 74.6(6)
C39B C40B C41B 108.0
C39B C40B C45B 126.0
C41B C40B Co1 69.4(7)
C41B C40B C45B 126.0
C45B C40B Co1 121.6(6)
C40B C41B Co1 71.1(8)
C40B C41B C46B 126.0
C42B C41B Co1 73.9(7)
C42B C41B C40B 108.0
C42B C41B C46B 126.0
C46B C41B Co1 120.8(6)
C41B C42B Co1 67.3(7)
C41B C42B C38B 108.0
C41B C42B C47B 126.0
C38B C42B Co1 74.1(6)
C38B C42B C47B 126.0
C47B C42B Co1 124.2(7)
C39B C38B Co1 70.0(7)
C39B C38B C42B 108.0
C39B C38B C43B 126.0
C42B C38B Co1 68.5(6)
C42B C38B C43B 126.0
C43B C38B Co1 127.1(7)
C39B C44B H44D 109.5
C39B C44B H44E 109.5
C39B C44B H44F 109.5
H44D C44B H44E 109.5
H44D C44B H44F 109.5
H44E C44B H44F 109.5
C40B C45B H45D 109.5
C40B C45B H45E 109.5
C40B C45B H45F 109.5
H45D C45B H45E 109.5
H45D C45B H45F 109.5
H45E C45B H45F 109.5
C41B C46B H46D 109.5
C41B C46B H46E 109.5
C41B C46B H46F 109.5
H46D C46B H46E 109.5
H46D C46B H46F 109.5
H46E C46B H46F 109.5
C42B C47B H47D 109.5
C42B C47B H47E 109.5
C42B C47B H47F 109.5
H47D C47B H47E 109.5
H47D C47B H47F 109.5
H47E C47B H47F 109.5
C38B C43B H43D 109.5
C38B C43B H43E 109.5
C38B C43B H43F 109.5
H43D C43B H43E 109.5
H43D C43B H43F 109.5
H43E C43B H43F 109.5

loop_
_geom_bond_atom_site_label_1
_geom_bond_atom_site_label_2
_geom_bond_distance
Co1 C1 1.776(8)
Co1 C48 2.006(8)
Co1 C49 2.010(8)
Co1 C41A 2.094(12)
Co1 C42A 2.119(12)
Co1 C38A 2.061(12)
Co1 C39A 2.053(12)
Co1 C40A 2.106(13)
Co1 C39B 2.21(2)
Co1 C40B 2.11(2)
Co1 C41B 2.09(2)
Co1 C42B 2.176(18)
N1 C2 1.395(9)
N1 C1 1.184(10)
C8 C19 1.402(11)
C8 C7 1.493(11)
C8 C9 1.411(11)
C2 C7 1.416(11)
C2 C3 1.403(10)
C53 H53A 0.9900
C53 H53B 0.9900
C53 C48 1.502(12)
C53 C52 1.545(11)
C19 C18 1.392(12)
C19 C20 1.514(11)
C7 C6 1.375(11)
C3 C4 1.388(11)
C3 C23A 1.57(3)
C3 C23B 1.45(5)
C18 H18 0.9500
C18 C14 1.375(12)
C4 H4 0.9500
C4 C5 1.361(13)
C10 H10 1.0000
C10 C9 1.541(11)
C10 C12 1.559(12)
C10 C11 1.533(13)
C48 H48 1.0000
C48 C49 1.416(13)
C49 H49 1.0000
C49 C50 1.504(12)
C9 C13 1.385(11)
C5 H5 0.9500
C5 C6 1.384(13)
C20 H20 1.0000
C20 C22 1.524(13)
C20 C21 1.540(14)
C6 H6 0.9500
C52 H52A 0.9900
C52 H52B 0.9900
C52 C51 1.567(13)
C41A C42A 1.440(16)
C41A C40A 1.427(17)
C41A C46A 1.491(17)
C42A C38A 1.442(16)
C42A C47A 1.509(18)
C38A C39A 1.470(18)
C38A C43A 1.477(16)
C39A C40A 1.431(16)
C39A C44A 1.468(17)
C40A C45A 1.498(18)
C46A H46A 0.9800
C46A H46B 0.9800
C46A H46C 0.9800
C47A H47A 0.9800
C47A H47B 0.9800
C47A H47C 0.9800
C43A H43A 0.9800
C43A H43B 0.9800
C43A H43C 0.9800
C44A H44A 0.9800
C44A H44B 0.9800
C44A H44C 0.9800
C45A H45A 0.9800
C45A H45B 0.9800
C45A H45C 0.9800
C14 C13 1.396(12)
C14 C15 1.523(13)
C13 H13 0.9500
C51 H51A 0.9900
C51 H51B 0.9900
C51 C50 1.522(12)
C50 H50A 0.9900
C50 H50B 0.9900
C15 H15 1.0000
C15 C16 1.523(14)
C15 C17 1.554(18)
C12 H12A 0.9800
C12 H12B 0.9800
C12 H12C 0.9800
C16 H16A 0.9800
C16 H16B 0.9800
C16 H16C 0.9800
C11 H11A 0.9800
C11 H11B 0.9800
C11 H11C 0.9800
C22 H22A 0.9800
C22 H22B 0.9800
C22 H22C 0.9800
C17 H17A 0.9800
C17 H17B 0.9800
C17 H17C 0.9800
C21 H21A 0.9800
C21 H21B 0.9800
C21 H21C 0.9800
C35A H35A 1.0000
C35A C34A 1.43(7)
C35A C37A 1.55(5)
C35A C36A 1.49(4)
C23A C34A 1.41(3)
C23A C24A 1.43(3)
C34A C33A 1.39(2)
C24A C28A 1.41(2)
C24A C25A 1.51(2)
C28A H28A 0.9500
C28A C29A 1.38(2)
C37A H37A 0.9800
C37A H37B 0.9800
C37A H37C 0.9800
C33A H33A 0.9500
C33A C29A 1.397(19)
C29A C30A 1.57(2)
C25A H25A 1.0000
C25A C26A 1.51(2)
C25A C27A 1.60(2)
C36A H36A 0.9800
C36A H36B 0.9800
C36A H36C 0.9800
C26A H26A 0.9800
C26A H26B 0.9800
C26A H26C 0.9800
C30A H30A 1.0000
C30A C32A 1.48(2)
C30A C31A 1.41(3)
C32A H32A 0.9800
C32A H32B 0.9800
C32A H32C 0.9800
C27A H27A 0.9800
C27A H27B 0.9800
C27A H27C 0.9800
C31A H31A 0.9800
C31A H31B 0.9800
C31A H31C 0.9800
C26B H26D 0.9800
C26B H26E 0.9800
C26B H26F 0.9800
C26B C25B 1.48(9)
C25B H25B 1.0000
C25B C27B 1.65(10)
C25B C24B 1.69(14)
C27B H27D 0.9800
C27B H27E 0.9800
C27B H27F 0.9800
C24B C28B 1.42(4)
C24B C23B 1.34(5)
C28B H28B 0.9500
C28B C29B 1.38(4)
C23B C34B 1.45(5)
C34B C33B 1.39(4)
C34B C35B 1.49(5)
C33B H33B 0.9500
C33B C29B 1.39(4)
C29B C30B 1.53(5)
C30B H30B 1.0000
C30B C31B 1.54(2)
C30B C32B 1.94(7)
C31B H31D 0.9800
C31B H31E 0.9800
C31B H31F 0.9800
C32B H32D 0.9800
C32B H32E 0.9800
C32B H32F 0.9800
C35B H35B 1.0000
C35B C36B 1.58(4)
C35B C37B 1.52(5)
C36B H36D 0.9800
C36B H36E 0.9800
C36B H36F 0.9800
C37B H37D 0.9800
C37B H37E 0.9800
C37B H37F 0.9800
C39B C40B 1.4200
C39B C38B 1.4200
C39B C44B 1.5095
C40B C41B 1.4200
C40B C45B 1.5095
C41B C42B 1.4200
C41B C46B 1.5095
C42B C38B 1.4200
C42B C47B 1.5095
C38B C43B 1.5095
C44B H44D 0.9800
C44B H44E 0.9800
C44B H44F 0.9800
C45B H45D 0.9800
C45B H45E 0.9800
C45B H45F 0.9800
C46B H46D 0.9800
C46B H46E 0.9800
C46B H46F 0.9800
C47B H47D 0.9800
C47B H47E 0.9800
C47B H47F 0.9800
C43B H43D 0.9800
C43B H43E 0.9800
C43B H43F 0.9800

loop_
_geom_torsion_atom_site_label_1
_geom_torsion_atom_site_label_2
_geom_torsion_atom_site_label_3
_geom_torsion_atom_site_label_4
_geom_torsion
Co1 C48 C49 C50 -119.7(8)
Co1 C49 C50 C51 -134.1(7)
Co1 C41A C42A C38A 56.4(8)
Co1 C41A C42A C47A -122.6(11)
Co1 C41A C40A C39A -56.1(8)
Co1 C41A C40A C45A 123.1(12)
Co1 C42A C38A C39A 59.9(8)
Co1 C42A C38A C43A -124.9(11)
Co1 C38A C39A C40A 62.6(8)
Co1 C38A C39A C44A -124.0(11)
Co1 C39A C40A C41A 57.2(8)
Co1 C39A C40A C45A -122.0(12)
Co1 C39B C40B C41B 61.8(7)
Co1 C39B C40B C45B -118.2(7)
Co1 C39B C38B C42B -58.1(7)
Co1 C39B C38B C43B 121.9(7)
Co1 C40B C41B C42B 65.2(6)
Co1 C40B C41B C46B -114.8(6)
Co1 C41B C42B C38B 63.3(7)
Co1 C41B C42B C47B -116.7(7)
Co1 C42B C38B C39B 59.0(8)
Co1 C42B C38B C43B -121.0(8)
N1 C2 C7 C8 -1.8(11)
N1 C2 C7 C6 -179.9(7)
N1 C2 C3 C4 178.4(7)
N1 C2 C3 C23A 1.9(17)
N1 C2 C3 C23B -5(3)
C8 C19 C18 C14 0.1(13)
C8 C19 C20 C22 -148.8(9)
C8 C19 C20 C21 88.2(11)
C8 C7 C6 C5 -176.5(9)
C8 C9 C13 C14 0.2(13)
C2 C7 C6 C5 1.7(14)
C2 C3 C4 C5 1.3(13)
C2 C3 C23A C34A 75(2)
C2 C3 C23A C24A -115.4(17)
C2 C3 C23B C24B 73(5)
C2 C3 C23B C34B -113(3)
C53 C48 C49 Co1 117.9(7)
C53 C48 C49 C50 -1.8(11)
C53 C52 C51 C50 -4.3(11)
C19 C8 C7 C2 80.3(10)
C19 C8 C7 C6 -101.7(10)
C19 C8 C9 C10 -179.1(7)
C19 C8 C9 C13 2.5(11)
C19 C18 C14 C13 2.5(14)
C19 C18 C14 C15 -178.4(9)
C7 C8 C19 C18 172.3(7)
C7 C8 C19 C20 -3.3(11)
C7 C8 C9 C10 5.9(11)
C7 C8 C9 C13 -172.6(7)
C7 C2 C3 C4 1.2(11)
C7 C2 C3 C23A -175.3(15)
C7 C2 C3 C23B 178(3)
C3 C2 C7 C8 175.4(7)
C3 C2 C7 C6 -2.6(11)
C3 C4 C5 C6 -2.3(15)
C3 C23A C34A C35A -10(3)
C3 C23A C34A C33A 169.4(17)
C3 C23A C24A C28A -167.2(17)
C3 C23A C24A C25A 12(3)
C3 C23B C34B C33B -178(3)
C3 C23B C34B C35B 7(6)
C18 C19 C20 C22 35.6(12)
C18 C19 C20 C21 -87.4(11)
C18 C14 C13 C9 -2.6(14)
C18 C14 C15 C16 157.8(11)
C18 C14 C15 C17 -74.9(13)
C4 C3 C23A C34A -101.5(19)
C4 C3 C23A C24A 68(2)
C4 C3 C23B C24B -111(4)
C4 C3 C23B C34B 64(4)
C4 C5 C6 C7 0.7(16)
C10 C9 C13 C14 -178.3(8)
C48 C53 C52 C51 -47.6(10)
C48 C49 C50 C51 -52.8(10)
C9 C8 C19 C18 -2.6(11)
C9 C8 C19 C20 -178.2(7)
C9 C8 C7 C2 -104.8(9)
C9 C8 C7 C6 73.2(10)
C20 C19 C18 C14 175.7(9)
C52 C53 C48 Co1 134.4(7)
C52 C53 C48 C49 52.8(10)
C52 C51 C50 C49 54.0(10)
C41A C42A C38A Co1 -57.3(8)
C41A C42A C38A C39A 2.6(12)
C41A C42A C38A C43A 177.9(11)
C42A C41A C40A Co1 61.6(8)
C42A C41A C40A C39A 5.5(13)
C42A C41A C40A C45A -175.4(11)
C42A C38A C39A Co1 -61.9(7)
C42A C38A C39A C40A 0.7(12)
C42A C38A C39A C44A 174.0(10)
C38A C39A C40A Co1 -61.0(7)
C38A C39A C40A C41A -3.8(12)
C38A C39A C40A C45A 177.1(11)
C40A C41A C42A Co1 -61.3(8)
C40A C41A C42A C38A -4.9(13)
C40A C41A C42A C47A 176.1(11)
C46A C41A C42A Co1 127.1(13)
C46A C41A C42A C38A -176.5(12)
C46A C41A C42A C47A 4.5(19)
C46A C41A C40A Co1 -127.1(13)
C46A C41A C40A C39A 176.8(12)
C46A C41A C40A C45A -4(2)
C47A C42A C38A Co1 121.7(12)
C47A C42A C38A C39A -178.5(11)
C47A C42A C38A C43A -3.2(19)
C43A C38A C39A Co1 122.8(12)
C43A C38A C39A C40A -174.5(11)
C43A C38A C39A C44A -1.2(17)
C44A C39A C40A Co1 126.3(13)
C44A C39A C40A C41A -176.6(12)
C44A C39A C40A C45A 4.3(19)
C13 C14 C15 C16 -23.2(16)
C13 C14 C15 C17 104.2(11)
C15 C14 C13 C9 178.3(9)
C12 C10 C9 C8 119.1(9)
C12 C10 C9 C13 -62.5(11)
C11 C10 C9 C8 -120.9(9)
C11 C10 C9 C13 57.5(11)
C35A C34A C33A C29A 176.4(19)
C23A C3 C4 C5 177.9(15)
C23A C34A C33A C29A -3(2)
C23A C24A C28A C29A -2(2)
C23A C24A C25A C26A -114.9(19)
C23A C24A C25A C27A 126.5(18)
C34A C23A C24A C28A 3(3)
C34A C23A C24A C25A -177.9(18)
C34A C33A C29A C28A 4(2)
C34A C33A C29A C30A -172.9(14)
C24A C23A C34A C35A -179(2)
C24A C23A C34A C33A 0(3)
C24A C28A C29A C33A -1(2)
C24A C28A C29A C30A 175.2(14)
C28A C24A C25A C26A 65(2)
C28A C24A C25A C27A -54(2)
C28A C29A C30A C32A -85(2)
C28A C29A C30A C31A 41(2)
C37A C35A C34A C23A -121(3)
C37A C35A C34A C33A 60(4)
C33A C29A C30A C32A 91(2)
C33A C29A C30A C31A -142.7(16)
C25A C24A C28A C29A 178.6(14)
C36A C35A C34A C23A 113(3)
C36A C35A C34A C33A -66(3)
C26B C25B C24B C28B 53(7)
C26B C25B C24B C23B -127(6)
C25B C24B C28B C29B 179(3)
C25B C24B C23B C3 -3(7)
C25B C24B C23B C34B -177(4)
C27B C25B C24B C28B -67(5)
C27B C25B C24B C23B 112(5)
C24B C28B C29B C33B 0(4)
C24B C28B C29B C30B -178(3)
C24B C23B C34B C33B -4(6)
C24B C23B C34B C35B -178(4)
C28B C24B C23B C3 177(4)
C28B C24B C23B C34B 3(6)
C28B C29B C30B C31B -161(4)
C28B C29B C30B C32B 101(4)
C23B C3 C4 C5 -175(2)
C23B C24B C28B C29B -1(5)
C23B C34B C33B C29B 3(4)
C23B C34B C35B C36B -158(4)
C23B C34B C35B C37B 81(4)
C34B C33B C29B C28B -1(4)
C34B C33B C29B C30B 177(4)
C33B C34B C35B C36B 28(4)
C33B C34B C35B C37B -93(3)
C33B C29B C30B C31B 21(6)
C33B C29B C30B C32B -77(4)
C35B C34B C33B C29B 178(3)
C39B C40B C41B Co1 -65.2(6)
C39B C40B C41B C42B 0.0
C39B C40B C41B C46B 180.0
C40B C39B C38B Co1 58.1(7)
C40B C39B C38B C42B 0.0
C40B C39B C38B C43B 180.0
C40B C41B C42B Co1 -63.3(7)
C40B C41B C42B C38B 0.0
C40B C41B C42B C47B 180.0
C41B C42B C38B Co1 -59.0(8)
C41B C42B C38B C39B 0.0
C41B C42B C38B C43B 180.0
C38B C39B C40B Co1 -61.8(7)
C38B C39B C40B C41B 0.0
C38B C39B C40B C45B 180.0
C44B C39B C40B Co1 118.2(7)
C44B C39B C40B C41B 180.0
C44B C39B C40B C45B 0.0
C44B C39B C38B Co1 -121.9(7)
C44B C39B C38B C42B 180.0
C44B C39B C38B C43B 0.0
C45B C40B C41B Co1 114.8(7)
C45B C40B C41B C42B 180.0
C45B C40B C41B C46B 0.0
C46B C41B C42B Co1 116.7(7)
C46B C41B C42B C38B 180.0
C46B C41B C42B C47B 0.0
C47B C42B C38B Co1 121.0(8)
C47B C42B C38B C39B 180.0
C47B C42B C38B C43B 0.0
